data_7216679
loop_
_publ_author_name
'Zhao, Tingting'
'Zhang, Lirong'
'Wang, Dongmei'
'Li, Guanghua'
'Huo, Qisheng'
'Liu, Yunling'

_publ_section_title
;
 Rational design and synthesis of a series of 3D lanthanide metal--organic
 frameworks with different structures driven by reaction conditions
;
_journal_issue 44
_journal_name_full CrystEngComm
_journal_page_first 10181
_journal_paper_doi 10.1039/C4CE00858H
_journal_volume 16
_journal_year 2014
_chemical_formula_moiety 'C8 H5 K N4 O10.50 S2 Tb'
_chemical_formula_sum 'C8 H5 K N4 O10.5 S2 Tb'
_chemical_formula_weight 587.30
_chemical_melting_point ?
_chemical_name_systematic
; 
 ? 
;
_space_group_IT_number 15
_symmetry_cell_setting monoclinic
_symmetry_space_group_name_Hall '-C 2yc'
_symmetry_space_group_name_H-M 'C 1 2/c 1'
_atom_sites_solution_hydrogens geom
_atom_sites_solution_primary direct
_atom_sites_solution_secondary difmap
_audit_creation_method SHELXL-97
_cell_angle_alpha 90.00
_cell_angle_beta 90.563(2)
_cell_angle_gamma 90.00
_cell_formula_units_Z 8
_cell_length_a 17.9851(18)
_cell_length_b 8.4100(8)
_cell_length_c 20.1083(19)
_cell_measurement_reflns_used 2710
_cell_measurement_temperature 296(2)
_cell_measurement_theta_max 25.12
_cell_measurement_theta_min 2.03
_cell_volume 3041.3(5)
_computing_cell_refinement 'Bruker SMART'
_computing_data_collection 'Bruker SMART'
_computing_data_reduction 'Bruker SAINT'
_computing_molecular_graphics SHELXP-97
_computing_publication_material SHELXTL
_computing_structure_refinement 'SHELXL-97 (Sheldrick, 1997)'
_computing_structure_solution 'SHELXS-97 (Sheldrick, 1990)'
_diffrn_ambient_temperature 296(2)
_diffrn_detector_area_resol_mean 9.00cm
_diffrn_measured_fraction_theta_full 0.998
_diffrn_measured_fraction_theta_max 0.998
_diffrn_measurement_device_type 'CCD area detector'
_diffrn_measurement_method 'phi and omega scans'
_diffrn_radiation_monochromator graphite
_diffrn_radiation_source 'fine-focus sealed tube'
_diffrn_radiation_type MoK\a
_diffrn_radiation_wavelength 0.71073
_diffrn_reflns_av_R_equivalents 0.0257
_diffrn_reflns_av_sigmaI/netI 0.0290
_diffrn_reflns_limit_h_max 21
_diffrn_reflns_limit_h_min -21
_diffrn_reflns_limit_k_max 9
_diffrn_reflns_limit_k_min -10
_diffrn_reflns_limit_l_max 11
_diffrn_reflns_limit_l_min -24
_diffrn_reflns_number 7574
_diffrn_reflns_theta_full 25.12
_diffrn_reflns_theta_max 25.12
_diffrn_reflns_theta_min 2.03
_diffrn_standards_decay_% none
_diffrn_standards_interval_count none
_diffrn_standards_interval_time none
_diffrn_standards_number none
_exptl_absorpt_coefficient_mu 5.268
_exptl_absorpt_correction_T_max 0.4314
_exptl_absorpt_correction_T_min 0.3357
_exptl_absorpt_correction_type empirical
_exptl_absorpt_process_details SADABS
_exptl_crystal_colour COLORLESS
_exptl_crystal_density_diffrn 2.565
_exptl_crystal_density_meas ?
_exptl_crystal_density_method 'not measured'
_exptl_crystal_description block
_exptl_crystal_F_000 2248
_exptl_crystal_size_max 0.24
_exptl_crystal_size_mid 0.21
_exptl_crystal_size_min 0.19
_refine_diff_density_max 0.419
_refine_diff_density_min -0.557
_refine_diff_density_rms 0.097
_refine_ls_extinction_method none
_refine_ls_goodness_of_fit_ref 1.083
_refine_ls_hydrogen_treatment none
_refine_ls_matrix_type full
_refine_ls_number_parameters 255
_refine_ls_number_reflns 2710
_refine_ls_number_restraints 11
_refine_ls_restrained_S_all 1.159
_refine_ls_R_factor_all 0.0199
_refine_ls_R_factor_gt 0.0190
_refine_ls_shift/su_max 0.002
_refine_ls_shift/su_mean 0.000
_refine_ls_structure_factor_coef Fsqd
_refine_ls_weighting_details 'calc w=1/[\s^2^(Fo^2^)+(0.0151P)^2^+6.1929P] where P=(Fo^2^+2Fc^2^)/3'
_refine_ls_weighting_scheme calc
_refine_ls_wR_factor_gt 0.0455
_refine_ls_wR_factor_ref 0.0461
_reflns_number_gt 2610
_reflns_number_total 2710
_reflns_threshold_expression >2sigma(I)
_cod_data_source_file c4ce00858h2.cif
_cod_data_source_block compound8
_cod_depositor_comments
;
The following automatic conversions were performed:

'_chemical_melting_point' value 'not measured' was changed to '?' -
the value is undefined or not given.

Automatic conversion script
Id: cif_fix_values 2281 2013-09-26 08:29:07Z andrius 

 Adding full bibliography for 7216672--7216683.cif.

The following automatic conversions were performed:

'_exptl_crystal_density_meas' value 'none' was changed to '?' - the
value is perceived as not measured.

Automatic conversion script
Id: cif_fix_values 3008 2015-01-20 13:52:24Z robertas 
;
_cod_original_sg_symbol_H-M c2/c
_cod_original_formula_sum 'C8 H5 K N4 O10.50 S2 Tb'
_cod_database_code 7216679

loop_
_symmetry_equiv_pos_as_xyz
'x, y, z'
'-x, y, -z+1/2'
'x+1/2, y+1/2, z'
'-x+1/2, y+1/2, -z+1/2'
'-x, -y, -z'
'x, -y, z-1/2'
'-x+1/2, -y+1/2, -z'
'x+1/2, -y+1/2, z-1/2'

loop_
_atom_site_label
_atom_site_type_symbol
_atom_site_fract_x
_atom_site_fract_y
_atom_site_fract_z
_atom_site_U_iso_or_equiv
_atom_site_adp_type
_atom_site_occupancy
_atom_site_symmetry_multiplicity
_atom_site_calc_flag
_atom_site_refinement_flags
Tb1 Tb 0.208050(8) 0.016858(17) 0.480321(7) 0.01310(7) Uani 1 1 d .
K1 K 0.00670(5) -0.00866(9) 0.59915(5) 0.0292(2) Uani 1 1 d D
S1 S 0.15157(6) -0.44077(13) 0.21356(5) 0.0362(2) Uani 1 1 d .
S2 S -0.02666(5) -0.49195(10) 0.62569(5) 0.0276(2) Uani 1 1 d .
O1 O 0.13114(12) -0.1012(3) 0.38308(12) 0.0241(5) Uani 1 1 d .
O2 O 0.25208(12) -0.1445(3) 0.39039(11) 0.0214(5) Uani 1 1 d .
O3 O 0.28383(14) -0.5323(3) 0.40274(12) 0.0239(5) Uani 1 1 d .
O4 O 0.36547(14) -0.4294(4) 0.33191(14) 0.0422(7) Uani 1 1 d .
O5 O 0.11795(13) -0.1689(3) 0.52119(12) 0.0227(5) Uani 1 1 d .
O6 O 0.18168(12) -0.3795(3) 0.48796(11) 0.0213(5) Uani 1 1 d .
O7 O 0.18731(11) -0.6931(3) 0.52262(11) 0.0185(5) Uani 1 1 d .
O8 O 0.08843(12) -0.8404(2) 0.50364(12) 0.0193(5) Uani 1 1 d .
O9 O 0.19350(15) 0.1986(3) 0.38805(12) 0.0300(6) Uani 1 1 d D
N1 N 0.13298(16) -0.2950(4) 0.26443(14) 0.0248(7) Uani 1 1 d .
N2 N 0.2256(2) -0.5107(4) 0.25149(18) 0.0317(8) Uani 1 1 d .
N3 N 0.02388(15) -0.3523(3) 0.59348(14) 0.0212(6) Uani 1 1 d .
N4 N 0.01421(16) -0.6449(3) 0.59239(15) 0.0232(6) Uani 1 1 d .
C1 C 0.18483(17) -0.2953(4) 0.31140(16) 0.0169(7) Uani 1 1 d .
C2 C 0.23798(18) -0.4203(4) 0.30350(16) 0.0189(7) Uani 1 1 d .
C3 C 0.18871(18) -0.1707(4) 0.36455(16) 0.0178(7) Uani 1 1 d .
C4 C 0.30233(19) -0.4611(4) 0.34967(17) 0.0197(7) Uani 1 1 d .
C5 C 0.07563(17) -0.4205(4) 0.55635(16) 0.0151(6) Uani 1 1 d .
C6 C 0.06971(17) -0.5907(4) 0.55605(16) 0.0156(7) Uani 1 1 d .
C7 C 0.12979(17) -0.3144(4) 0.51901(16) 0.0157(7) Uani 1 1 d .
C8 C 0.11794(17) -0.7143(4) 0.52377(16) 0.0153(7) Uani 1 1 d .
O1W O -0.08470(19) -0.1998(4) 0.71376(15) 0.0495(8) Uani 1 1 d D
O2W O 0.0000 0.0871(6) 0.7500 0.0657(16) Uani 1 2 d SD
H9A H 0.221(2) 0.292(4) 0.388(2) 0.080 Uiso 1 1 d D
H9B H 0.160(2) 0.193(6) 0.3525(18) 0.080 Uiso 1 1 d D
H1A H -0.103(2) -0.134(3) 0.7448(15) 0.080 Uiso 1 1 d D
H1B H -0.0550(17) -0.272(4) 0.7339(18) 0.080 Uiso 1 1 d D
H2 H -0.039(2) 0.160(5) 0.744(3) 0.080 Uiso 1 1 d D

loop_
_atom_site_aniso_label
_atom_site_aniso_U_11
_atom_site_aniso_U_22
_atom_site_aniso_U_33
_atom_site_aniso_U_23
_atom_site_aniso_U_13
_atom_site_aniso_U_12
Tb1 0.01161(10) 0.01352(10) 0.01418(10) -0.00046(5) 0.00014(6) 0.00003(5)
K1 0.0196(4) 0.0216(4) 0.0464(6) -0.0035(3) 0.0007(4) 0.0021(3)
S1 0.0405(6) 0.0417(6) 0.0261(5) -0.0136(5) -0.0163(4) 0.0114(5)
S2 0.0245(5) 0.0211(5) 0.0374(6) 0.0002(4) 0.0167(4) 0.0008(3)
O1 0.0188(13) 0.0226(13) 0.0310(14) -0.0058(10) 0.0030(10) 0.0037(10)
O2 0.0186(12) 0.0250(13) 0.0207(13) -0.0046(10) -0.0032(10) 0.0016(10)
O3 0.0319(15) 0.0236(13) 0.0161(13) 0.0028(10) -0.0020(11) -0.0034(10)
O4 0.0207(15) 0.080(2) 0.0263(15) 0.0092(15) 0.0022(12) -0.0027(14)
O5 0.0271(13) 0.0124(12) 0.0285(14) 0.0026(10) 0.0042(11) -0.0030(9)
O6 0.0161(12) 0.0261(13) 0.0217(13) 0.0065(10) 0.0043(10) 0.0044(10)
O7 0.0120(12) 0.0171(11) 0.0263(13) -0.0020(10) 0.0010(9) -0.0013(9)
O8 0.0157(12) 0.0121(12) 0.0302(13) -0.0042(9) -0.0001(10) 0.0006(9)
O9 0.0418(17) 0.0244(14) 0.0235(14) 0.0057(11) -0.0108(12) -0.0097(12)
N1 0.0235(16) 0.0273(16) 0.0234(16) -0.0014(13) -0.0043(12) 0.0029(12)
N2 0.036(2) 0.0329(19) 0.0261(19) -0.0105(13) -0.0113(16) 0.0123(14)
N3 0.0188(15) 0.0197(15) 0.0253(16) -0.0001(12) 0.0047(12) 0.0021(11)
N4 0.0199(15) 0.0174(15) 0.0322(17) 0.0021(13) 0.0070(13) -0.0012(12)
C1 0.0166(16) 0.0187(17) 0.0153(16) 0.0017(13) -0.0001(13) -0.0020(13)
C2 0.0221(18) 0.0191(17) 0.0156(17) 0.0004(13) 0.0006(13) 0.0010(13)
C3 0.0198(18) 0.0159(16) 0.0177(17) 0.0030(13) 0.0006(13) -0.0009(13)
C4 0.0238(19) 0.0212(17) 0.0140(17) -0.0024(14) -0.0006(14) 0.0038(14)
C5 0.0143(16) 0.0132(16) 0.0179(17) -0.0017(13) -0.0014(13) 0.0016(12)
C6 0.0131(16) 0.0147(16) 0.0189(17) 0.0010(13) -0.0023(13) -0.0005(12)
C7 0.0147(16) 0.0170(17) 0.0154(16) 0.0012(13) -0.0029(13) -0.0015(13)
C8 0.0162(17) 0.0110(16) 0.0187(17) 0.0035(13) -0.0001(13) 0.0014(12)
O1W 0.063(2) 0.053(2) 0.0333(18) -0.0097(14) -0.0008(15) 0.0038(16)
O2W 0.031(3) 0.040(3) 0.126(5) 0.000 0.010(3) 0.000

loop_
_atom_type_symbol
_atom_type_description
_atom_type_scat_dispersion_real
_atom_type_scat_dispersion_imag
_atom_type_scat_source
C C 0.0033 0.0016 'International Tables Vol C Tables 4.2.6.8 and 6.1.1.4'
H H 0.0000 0.0000 'International Tables Vol C Tables 4.2.6.8 and 6.1.1.4'
N N 0.0061 0.0033 'International Tables Vol C Tables 4.2.6.8 and 6.1.1.4'
O O 0.0106 0.0060 'International Tables Vol C Tables 4.2.6.8 and 6.1.1.4'
S S 0.1246 0.1234 'International Tables Vol C Tables 4.2.6.8 and 6.1.1.4'
K K 0.2009 0.2494 'International Tables Vol C Tables 4.2.6.8 and 6.1.1.4'
Tb Tb -0.1723 4.1537 'International Tables Vol C Tables 4.2.6.8 and 6.1.1.4'

loop_
_geom_angle_atom_site_label_1
_geom_angle_atom_site_label_2
_geom_angle_atom_site_label_3
_geom_angle
_geom_angle_site_symmetry_1
_geom_angle_site_symmetry_3
O3 Tb1 O6 73.50(8) 7_546 7_546
O3 Tb1 O7 87.11(8) 7_546 7_546
O6 Tb1 O7 69.75(8) 7_546 7_546
O3 Tb1 O2 139.86(8) 7_546 .
O6 Tb1 O2 69.33(8) 7_546 .
O7 Tb1 O2 93.78(7) 7_546 .
O3 Tb1 O5 74.34(8) 7_546 .
O6 Tb1 O5 98.98(8) 7_546 .
O7 Tb1 O5 160.62(8) 7_546 .
O2 Tb1 O5 96.82(8) . .
O3 Tb1 O9 137.40(9) 7_546 .
O6 Tb1 O9 126.68(8) 7_546 .
O7 Tb1 O9 70.68(8) 7_546 .
O2 Tb1 O9 79.22(9) . .
O5 Tb1 O9 127.29(9) . .
O3 Tb1 O8 80.34(8) 7_546 1_565
O6 Tb1 O8 153.65(8) 7_546 1_565
O7 Tb1 O8 112.54(7) 7_546 1_565
O2 Tb1 O8 134.43(8) . 1_565
O5 Tb1 O8 70.42(7) . 1_565
O9 Tb1 O8 75.79(9) . 1_565
O3 Tb1 O1 143.48(8) 7_546 .
O6 Tb1 O1 117.10(8) 7_546 .
O7 Tb1 O1 129.34(8) 7_546 .
O2 Tb1 O1 52.47(7) . .
O5 Tb1 O1 69.56(8) . .
O9 Tb1 O1 66.95(8) . .
O8 Tb1 O1 82.63(7) 1_565 .
O3 Tb1 O7 68.37(8) 7_546 1_565
O6 Tb1 O7 119.22(8) 7_546 1_565
O7 Tb1 O7 62.94(8) 7_546 1_565
O2 Tb1 O7 145.31(7) . 1_565
O5 Tb1 O7 113.40(7) . 1_565
O9 Tb1 O7 69.18(8) . 1_565
O8 Tb1 O7 50.76(7) 1_565 1_565
O1 Tb1 O7 121.90(7) . 1_565
O3 Tb1 C3 148.95(8) 7_546 .
O6 Tb1 C3 92.60(9) 7_546 .
O7 Tb1 C3 114.49(8) 7_546 .
O2 Tb1 C3 26.44(8) . .
O5 Tb1 C3 80.86(8) . .
O9 Tb1 C3 73.10(9) . .
O8 Tb1 C3 108.74(8) 1_565 .
O1 Tb1 C3 26.17(8) . .
O7 Tb1 C3 140.49(8) 1_565 .
O3 Tb1 C8 71.83(9) 7_546 1_565
O6 Tb1 C8 139.47(9) 7_546 1_565
O7 Tb1 C8 88.10(8) 7_546 1_565
O2 Tb1 C8 148.29(8) . 1_565
O5 Tb1 C8 91.31(8) . 1_565
O9 Tb1 C8 71.57(9) . 1_565
O8 Tb1 C8 25.23(8) 1_565 1_565
O1 Tb1 C8 103.26(8) . 1_565
O7 Tb1 C8 25.57(8) 1_565 1_565
C3 Tb1 C8 127.83(9) . 1_565
O3 Tb1 K1 115.56(6) 7_546 5_556
O6 Tb1 K1 149.64(6) 7_546 5_556
O7 Tb1 K1 136.56(6) 7_546 5_556
O2 Tb1 K1 90.75(5) . 5_556
O5 Tb1 K1 59.62(6) . 5_556
O9 Tb1 K1 67.84(7) . 5_556
O8 Tb1 K1 44.52(5) 1_565 5_556
O1 Tb1 K1 38.32(5) . 5_556
O7 Tb1 K1 90.32(5) 1_565 5_556
C3 Tb1 K1 64.49(7) . 5_556
C8 Tb1 K1 67.20(6) 1_565 5_556
O1 K1 O4 141.04(9) 5_556 7_546
O1 K1 O8 114.15(7) 5_556 1_565
O4 K1 O8 89.97(8) 7_546 1_565
O1 K1 O5 151.93(8) 5_556 .
O4 K1 O5 66.49(8) 7_546 .
O8 K1 O5 59.62(6) 1_565 .
O1 K1 N3 116.59(8) 5_556 .
O4 K1 N3 74.96(10) 7_546 .
O8 K1 N3 114.63(7) 1_565 .
O5 K1 N3 55.99(7) . .
O1 K1 O8 73.19(7) 5_556 5_546
O4 K1 O8 138.90(9) 7_546 5_546
O8 K1 O8 92.37(6) 1_565 5_546
O5 K1 O8 79.60(7) . 5_546
N3 K1 O8 66.86(8) . 5_546
O1 K1 N4 72.68(7) 5_556 1_565
O4 K1 N4 100.14(10) 7_546 1_565
O8 K1 N4 56.22(7) 1_565 1_565
O5 K1 N4 114.24(7) . 1_565
N3 K1 N4 170.09(8) . 1_565
O8 K1 N4 115.02(8) 5_546 1_565
O1 K1 O2W 74.81(6) 5_556 .
O4 K1 O2W 66.28(7) 7_546 .
O8 K1 O2W 123.76(9) 1_565 .
O5 K1 O2W 132.62(7) . .
N3 K1 O2W 107.31(11) . .
O8 K1 O2W 139.25(6) 5_546 .
N4 K1 O2W 77.83(11) 1_565 .
O1 K1 O1W 66.54(8) 5_556 .
O4 K1 O1W 88.56(9) 7_546 .
O8 K1 O1W 178.18(8) 1_565 .
O5 K1 O1W 120.64(8) . .
N3 K1 O1W 66.00(8) . .
O8 K1 O1W 89.44(7) 5_546 .
N4 K1 O1W 123.03(8) 1_565 .
O2W K1 O1W 54.59(9) . .
O1 K1 C8 110.18(7) 5_556 1_565
O4 K1 C8 82.74(8) 7_546 1_565
O8 K1 C8 18.66(7) 1_565 1_565
O5 K1 C8 72.29(7) . 1_565
N3 K1 C8 128.20(8) . 1_565
O8 K1 C8 109.09(8) 5_546 1_565
N4 K1 C8 41.96(7) 1_565 1_565
O2W K1 C8 105.18(9) . 1_565
O1W K1 C8 159.75(8) . 1_565
O1 K1 K1 94.24(6) 5_556 5_556
O4 K1 K1 123.87(7) 7_546 5_556
O8 K1 K1 47.68(5) 1_565 5_556
O5 K1 K1 60.69(5) . 5_556
N3 K1 K1 90.14(6) . 5_556
O8 K1 K1 44.69(5) 5_546 5_556
N4 K1 K1 85.51(6) 1_565 5_556
O2W K1 K1 162.14(9) . 5_556
O1W K1 K1 134.13(7) . 5_556
C8 K1 K1 64.86(6) 1_565 5_556
O1 K1 Tb1 36.81(5) 5_556 5_556
O4 K1 Tb1 165.24(7) 7_546 5_556
O8 K1 Tb1 103.61(5) 1_565 5_556
O5 K1 Tb1 115.39(6) . 5_556
N3 K1 Tb1 93.84(6) . 5_556
O8 K1 Tb1 36.56(4) 5_546 5_556
N4 K1 Tb1 92.33(6) 1_565 5_556
O2W K1 Tb1 109.29(2) . 5_556
O1W K1 Tb1 77.96(6) . 5_556
C8 K1 Tb1 111.94(6) 1_565 5_556
K1 K1 Tb1 64.61(2) 5_556 5_556
N1 S1 N2 98.54(16) . .
N3 S2 N4 98.65(15) . .
C3 O1 Tb1 88.1(2) . .
C3 O1 K1 167.0(2) . 5_556
Tb1 O1 K1 104.87(8) . 5_556
C3 O2 Tb1 96.04(18) . .
C4 O3 Tb1 142.9(2) . 7_546
C4 O4 K1 126.2(2) . 7_546
C7 O5 Tb1 120.8(2) . .
C7 O5 K1 126.8(2) . .
Tb1 O5 K1 110.84(8) . .
C7 O6 Tb1 134.6(2) . 7_546
C8 O7 Tb1 149.9(2) . 7_546
C8 O7 Tb1 91.05(18) . 1_545
Tb1 O7 Tb1 117.06(8) 7_546 1_545
C8 O8 Tb1 95.98(18) . 1_545
C8 O8 K1 115.4(2) . 1_545
Tb1 O8 K1 109.97(8) 1_545 1_545
C8 O8 K1 146.2(2) . 5_546
Tb1 O8 K1 98.92(7) 1_545 5_546
K1 O8 K1 87.63(6) 1_545 5_546
Tb1 O9 H9A 119(3) . .
Tb1 O9 H9B 129(3) . .
H9A O9 H9B 112(3) . .
C1 N1 S1 107.4(2) . .
C2 N2 S1 107.1(2) . .
C5 N3 S2 108.0(2) . .
C5 N3 K1 121.7(2) . .
S2 N3 K1 130.00(14) . .
C6 N4 S2 107.5(2) . .
C6 N4 K1 113.7(2) . 1_545
S2 N4 K1 138.56(14) . 1_545
N1 C1 C2 112.9(3) . .
N1 C1 C3 122.4(3) . .
C2 C1 C3 124.5(3) . .
N2 C2 C1 114.0(3) . .
N2 C2 C4 118.7(3) . .
C1 C2 C4 127.3(3) . .
O1 C3 O2 122.8(3) . .
O1 C3 C1 120.5(3) . .
O2 C3 C1 116.7(3) . .
O1 C3 Tb1 65.76(18) . .
O2 C3 Tb1 57.52(16) . .
C1 C3 Tb1 168.8(2) . .
O4 C4 O3 126.8(3) . .
O4 C4 C2 118.5(3) . .
O3 C4 C2 114.6(3) . .
N3 C5 C6 112.4(3) . .
N3 C5 C7 118.6(3) . .
C6 C5 C7 129.0(3) . .
N4 C6 C5 113.4(3) . .
N4 C6 C8 116.2(3) . .
C5 C6 C8 130.3(3) . .
O5 C7 O6 125.2(3) . .
O5 C7 C5 116.6(3) . .
O6 C7 C5 118.2(3) . .
O8 C8 O7 122.0(3) . .
O8 C8 C6 118.7(3) . .
O7 C8 C6 119.0(3) . .
O8 C8 Tb1 58.79(16) . 1_545
O7 C8 Tb1 63.38(16) . 1_545
C6 C8 Tb1 170.9(2) . 1_545
O8 C8 K1 45.96(15) . 1_545
O7 C8 K1 132.2(2) . 1_545
C6 C8 K1 88.14(17) . 1_545
Tb1 C8 K1 84.49(7) 1_545 1_545
K1 O1W H1A 112.4(14) . .
K1 O1W H1B 110.4(14) . .
H1A O1W H1B 109(3) . .
K1 O2W K1 150.30(17) . 2_556
K1 O2W H2 95(4) . .
K1 O2W H2 105(3) 2_556 .

loop_
_geom_bond_atom_site_label_1
_geom_bond_atom_site_label_2
_geom_bond_distance
_geom_bond_site_symmetry_2
Tb1 O3 2.358(2) 7_546
Tb1 O6 2.377(2) 7_546
Tb1 O7 2.397(2) 7_546
Tb1 O2 2.401(2) .
Tb1 O5 2.402(2) .
Tb1 O9 2.416(2) .
Tb1 O8 2.512(2) 1_565
Tb1 O1 2.582(2) .
Tb1 O7 2.612(2) 1_565
Tb1 C3 2.831(3) .
Tb1 C8 2.921(3) 1_565
Tb1 K1 4.1658(10) 5_556
K1 O1 2.673(2) 5_556
K1 O4 2.723(3) 7_546
K1 O8 2.812(2) 1_565
K1 O5 2.888(2) .
K1 N3 2.909(3) .
K1 O8 2.957(2) 5_546
K1 N4 3.065(3) 1_565
K1 O2W 3.1418(16) .
K1 O1W 3.267(3) .
K1 C8 3.534(3) 1_565
K1 K1 3.995(2) 5_556
K1 Tb1 4.1658(10) 5_556
S1 N1 1.634(3) .
S1 N2 1.637(4) .
S2 N3 1.624(3) .
S2 N4 1.629(3) .
O1 C3 1.249(4) .
O1 K1 2.673(2) 5_556
O2 C3 1.267(4) .
O3 C4 1.271(4) .
O3 Tb1 2.358(2) 7_546
O4 C4 1.223(4) .
O4 K1 2.723(3) 7_546
O5 C7 1.243(4) .
O6 C7 1.254(4) .
O6 Tb1 2.377(2) 7_546
O7 C8 1.261(4) .
O7 Tb1 2.397(2) 7_546
O7 Tb1 2.612(2) 1_545
O8 C8 1.252(4) .
O8 Tb1 2.512(2) 1_545
O8 K1 2.812(2) 1_545
O8 K1 2.957(2) 5_546
O9 H9A 0.93(2) .
O9 H9B 0.93(2) .
N1 C1 1.321(4) .
N2 C2 1.310(5) .
N3 C5 1.329(4) .
N4 C6 1.324(4) .
N4 K1 3.065(3) 1_545
C1 C2 1.431(4) .
C1 C3 1.498(4) .
C2 C4 1.516(5) .
C5 C6 1.435(5) .
C5 C7 1.524(4) .
C6 C8 1.505(4) .
C8 Tb1 2.921(3) 1_545
C8 K1 3.534(3) 1_545
O1W H1A 0.897(19) .
O1W H1B 0.901(19) .
O2W K1 3.1418(16) 2_556
O2W H2 0.93(2) .

loop_
_geom_hbond_atom_site_label_D
_geom_hbond_atom_site_label_H
_geom_hbond_atom_site_label_A
_geom_hbond_distance_DH
_geom_hbond_distance_HA
_geom_hbond_distance_DA
_geom_hbond_angle_DHA
_geom_hbond_site_symmetry_A
O9 H9A O3 0.93(2) 1.88(2) 2.800(3) 170(5) 1_565
O9 H9B O1W 0.93(2) 1.90(2) 2.818(4) 172(5) 5_556
O1W H1A O4 0.897(19) 1.92(2) 2.769(4) 157(3) 8_446
O1W H1B O1W 0.901(19) 2.78(4) 3.364(7) 124(3) 2_556
O2W H2 N1 0.93(2) 2.05(2) 2.975(4) 172(5) 5_556
